data_7700657
loop_
_publ_author_name
'Frogley, Benjamin J.'
'Hill, Anthony F.'
'Watson, Lachlan J.'

_publ_section_title
;
 New binding modes for CSe: coinage metal coordination to a tungsten
 selenocarbonyl complex.
;
_journal_issue 33
_journal_name_full 'Dalton transactions (Cambridge, England : 2003)'
_journal_page_first 12598
_journal_page_last 12606
_journal_paper_doi 10.1039/c9dt02958c
_journal_volume 48
_journal_year 2019
_chemical_formula_moiety 'C36 H37 B Cu N6 O2 P Se W'
_chemical_formula_sum 'C36 H37 B Cu N6 O2 P Se W'
_chemical_formula_weight 953.84
_space_group_crystal_system monoclinic
_space_group_IT_number 4
_space_group_name_Hall 'P 2yb'
_space_group_name_H-M_alt 'P 1 21 1'
_symmetry_space_group_name_Hall 'P 2yb'
_symmetry_space_group_name_H-M 'P 1 21 1'
_atom_sites_solution_hydrogens geom
_audit_creation_method SHELXL-2014/7
_audit_update_record
;
2019-07-22 deposited with the CCDC.    2019-07-23 downloaded from the CCDC.
;
_cell_angle_alpha 90
_cell_angle_beta 115.409(2)
_cell_angle_gamma 90
_cell_formula_units_Z 2
_cell_length_a 9.5204(2)
_cell_length_b 20.3906(3)
_cell_length_c 10.6522(2)
_cell_measurement_reflns_used 6632
_cell_measurement_temperature 100.0(1)
_cell_measurement_theta_max 72.8400
_cell_measurement_theta_min 4.5710
_cell_volume 1867.85(7)
_computing_cell_refinement 'CrysAlisPro 1.171.40.36a (Rigaku OD, 2018)'
_computing_data_collection 'CrysAlisPro 1.171.40.36a (Rigaku OD, 2018)'
_computing_data_reduction 'CrysAlisPro 1.171.40.36a (Rigaku OD, 2018)'
_computing_structure_refinement 'SHELXL-2014/7 (Sheldrick, 2014)'
_computing_structure_solution 'SHELXT-2014/7 (Sheldrick, 2014)'
_diffrn_ambient_temperature 100.0(1)
_diffrn_detector_area_resol_mean 8.1297
_diffrn_measured_fraction_theta_full 0.998
_diffrn_measured_fraction_theta_max 0.998
_diffrn_measurement_device_type 'SuperNova, Dual, Cu at home/near, EosS2'
_diffrn_measurement_method '\w scans'
_diffrn_radiation_type CuK\a
_diffrn_radiation_wavelength 1.54184
_diffrn_reflns_av_R_equivalents 0.0254
_diffrn_reflns_av_unetI/netI 0.0429
_diffrn_reflns_Laue_measured_fraction_full 0.998
_diffrn_reflns_Laue_measured_fraction_max 0.998
_diffrn_reflns_limit_h_max 6
_diffrn_reflns_limit_h_min -11
_diffrn_reflns_limit_k_max 24
_diffrn_reflns_limit_k_min -24
_diffrn_reflns_limit_l_max 12
_diffrn_reflns_limit_l_min -12
_diffrn_reflns_number 10804
_diffrn_reflns_point_group_measured_fraction_full 0.935
_diffrn_reflns_point_group_measured_fraction_max 0.935
_diffrn_reflns_theta_full 66.599
_diffrn_reflns_theta_max 66.599
_diffrn_reflns_theta_min 4.337
_diffrn_source 'micro-focus sealed X-ray tube'
_exptl_absorpt_coefficient_mu 8.148
_exptl_absorpt_correction_T_max 0.818
_exptl_absorpt_correction_T_min 0.539
_exptl_absorpt_correction_type gaussian
_exptl_absorpt_process_details
;
The symmetry employed for this shelxl refinement is uniquely defined
by the following loop, which should always be used as a source of
symmetry information in preference to the above space-group names.
They are only intended as comments.
;
_exptl_crystal_colour 'clear light yellow'
_exptl_crystal_density_diffrn 1.696
_exptl_crystal_description plate
_exptl_crystal_F_000 936
_exptl_crystal_size_max 0.128
_exptl_crystal_size_mid 0.056
_exptl_crystal_size_min 0.046
_refine_diff_density_max 0.723
_refine_diff_density_min -0.816
_refine_diff_density_rms 0.088
_refine_ls_abs_structure_details
;
 Flack x determined using 2447 quotients [(I+)-(I-)]/[(I+)+(I-)]
 (Parsons, Flack and Wagner, Acta Cryst. B69 (2013) 249-259).
;
_refine_ls_abs_structure_Flack -0.034(9)
_refine_ls_extinction_method none
_refine_ls_goodness_of_fit_ref 1.020
_refine_ls_hydrogen_treatment constr
_refine_ls_matrix_type full
_refine_ls_number_parameters 448
_refine_ls_number_reflns 6190
_refine_ls_number_restraints 1
_refine_ls_restrained_S_all 1.020
_refine_ls_R_factor_all 0.0328
_refine_ls_R_factor_gt 0.0300
_refine_ls_shift/su_max 0.001
_refine_ls_shift/su_mean 0.000
_refine_ls_structure_factor_coef Fsqd
_refine_ls_weighting_details 'w=1/[\s^2^(Fo^2^)+(0.0474P)^2^] where P=(Fo^2^+2Fc^2^)/3'
_refine_ls_weighting_scheme calc
_refine_ls_wR_factor_gt 0.0720
_refine_ls_wR_factor_ref 0.0731
_reflns_Friedel_coverage 0.819
_reflns_Friedel_fraction_full 0.869
_reflns_Friedel_fraction_max 0.869
_reflns_number_gt 5790
_reflns_number_total 6190
_reflns_threshold_expression 'I > 2\s(I)'
_cod_data_source_file c9dt02958c2.cif
_cod_data_source_block Compound_3
_cod_depositor_comments 'Adding full bibliography for 7700656--7700662.cif.'
_cod_database_code 7700657
_shelx_shelxl_version_number 2014/7
_shelx_space_group_comment
;
The symmetry employed for this shelxl refinement is uniquely defined
by the following loop, which should always be used as a source of
symmetry information in preference to the above space-group names.
They are only intended as comments.
;

loop_
_space_group_symop_operation_xyz
'x, y, z'
'-x, y+1/2, -z'

loop_
_atom_site_label
_atom_site_type_symbol
_atom_site_fract_x
_atom_site_fract_y
_atom_site_fract_z
_atom_site_U_iso_or_equiv
_atom_site_adp_type
_atom_site_occupancy
_atom_site_site_symmetry_order
_atom_site_calc_flag
_atom_site_refinement_flags_posn
_atom_site_refinement_flags_adp
W1 W 0.57060(3) 0.04442(2) 0.90370(3) 0.01705(9) Uani 1 1 d . .
Se1 Se 0.81635(12) 0.17552(5) 0.86455(13) 0.0369(2) Uani 1 1 d . .
Cu1 Cu 0.54898(14) 0.13260(6) 0.70368(13) 0.0232(3) Uani 1 1 d . .
C1 C 0.6983(14) 0.1123(6) 0.8883(13) 0.029(2) Uani 1 1 d . .
P1 P 0.3910(3) 0.17383(11) 0.5001(2) 0.0231(4) Uani 1 1 d . .
N5 N 0.7194(8) 0.0315(3) 1.1306(7) 0.0242(18) Uani 1 1 d . .
N1 N 0.4514(10) -0.0423(4) 0.9495(9) 0.0203(17) Uani 1 1 d . .
N4 N 0.7659(8) -0.0874(3) 0.9748(7) 0.0213(14) Uani 1 1 d . .
N2 N 0.5383(8) -0.0937(3) 1.0309(7) 0.0215(14) Uani 1 1 d . .
C25 C 0.2156(10) 0.2058(4) 0.5058(9) 0.0231(17) Uani 1 1 d . .
N6 N 0.7719(9) -0.0289(4) 1.1845(8) 0.0272(16) Uani 1 1 d . .
C26 C 0.1742(11) 0.1832(5) 0.6085(10) 0.033(2) Uani 1 1 d . .
H26 H 0.2363 0.1525 0.6728 0.039 Uiso 1 1 calc R U
C30 C 0.1201(11) 0.2509(4) 0.4086(10) 0.0311(19) Uani 1 1 d . .
H30 H 0.1466 0.2661 0.3393 0.037 Uiso 1 1 calc R U
C19 C 0.4646(11) 0.2429(4) 0.4373(10) 0.0287(19) Uani 1 1 d . .
N3 N 0.7151(11) -0.0368(4) 0.8810(10) 0.0218(18) Uani 1 1 d . .
C20 C 0.5337(11) 0.2954(6) 0.5251(11) 0.036(3) Uani 1 1 d . .
H20 H 0.5441 0.2941 0.6160 0.044 Uiso 1 1 calc R U
C21 C 0.5869(13) 0.3492(5) 0.4809(14) 0.045(3) Uani 1 1 d . .
H21 H 0.6310 0.3841 0.5411 0.054 Uiso 1 1 calc R U
C27 C 0.0392(12) 0.2068(5) 0.6157(11) 0.038(2) Uani 1 1 d . .
H27 H 0.0122 0.1921 0.6851 0.045 Uiso 1 1 calc R U
O1 O 0.3154(8) 0.0203(3) 0.6005(7) 0.0345(15) Uani 1 1 d . .
C2 C 0.4139(9) 0.0358(5) 0.7056(9) 0.026(2) Uani 1 1 d . .
C16 C 0.8637(10) 0.0417(8) 1.3560(8) 0.0382(18) Uani 1 1 d . .
H16 H 0.9153 0.0604 1.4437 0.046 Uiso 1 1 calc R U
C7 C 0.4443(12) -0.1402(4) 1.0390(10) 0.031(2) Uani 1 1 d . .
C15 C 0.7740(11) 0.0738(5) 1.2339(10) 0.0305(19) Uani 1 1 d . .
C10 C 0.7639(9) -0.0493(4) 0.7825(9) 0.0228(16) Uani 1 1 d . .
C6 C 0.2923(12) -0.1206(5) 0.9630(10) 0.034(2) Uani 1 1 d . .
H6 H 0.2031 -0.1438 0.9505 0.041 Uiso 1 1 calc R U
C14 C 0.7389(13) 0.1458(5) 1.2143(12) 0.040(2) Uani 1 1 d . .
H14A H 0.7935 0.1649 1.1657 0.060 Uiso 1 1 calc R U
H14B H 0.7716 0.1664 1.3034 0.060 Uiso 1 1 calc R U
H14C H 0.6291 0.1520 1.1612 0.060 Uiso 1 1 calc R U
C12 C 0.8447(10) -0.1309(4) 0.9347(10) 0.0262(18) Uani 1 1 d . .
C5 C 0.2989(12) -0.0588(5) 0.9084(10) 0.027(2) Uani 1 1 d . .
C11 C 0.8461(10) -0.1088(4) 0.8133(10) 0.0273(18) Uani 1 1 d . .
H11 H 0.8920 -0.1290 0.7621 0.033 Uiso 1 1 calc R U
C4 C 0.1711(12) -0.0141(5) 0.8259(10) 0.038(2) Uani 1 1 d . .
H4A H 0.2067 0.0305 0.8449 0.057 Uiso 1 1 calc R U
H4B H 0.0859 -0.0204 0.8503 0.057 Uiso 1 1 calc R U
H4C H 0.1373 -0.0231 0.7288 0.057 Uiso 1 1 calc R U
C17 C 0.8616(13) -0.0230(5) 1.3224(10) 0.039(2) Uani 1 1 d . .
C9 C 0.7308(12) -0.0064(5) 0.6593(10) 0.034(2) Uani 1 1 d . .
H9A H 0.6205 -0.0033 0.6048 0.052 Uiso 1 1 calc R U
H9B H 0.7779 -0.0249 0.6037 0.052 Uiso 1 1 calc R U
H9C H 0.7729 0.0365 0.6901 0.052 Uiso 1 1 calc R U
C13 C 0.9149(13) -0.1919(5) 1.0127(13) 0.045(3) Uani 1 1 d . .
H13A H 0.9910 -0.1808 1.1043 0.067 Uiso 1 1 calc R U
H13B H 0.9639 -0.2159 0.9648 0.067 Uiso 1 1 calc R U
H13C H 0.8351 -0.2185 1.0194 0.067 Uiso 1 1 calc R U
C8 C 0.5030(15) -0.2030(5) 1.1183(12) 0.044(3) Uani 1 1 d . .
H8A H 0.5562 -0.2281 1.0757 0.066 Uiso 1 1 calc R U
H8B H 0.4168 -0.2279 1.1171 0.066 Uiso 1 1 calc R U
H8C H 0.5734 -0.1931 1.2126 0.066 Uiso 1 1 calc R U
C18 C 0.9440(17) -0.0802(6) 1.4143(12) 0.059(3) Uani 1 1 d . .
H18A H 0.8699 -0.1069 1.4299 0.089 Uiso 1 1 calc R U
H18B H 1.0206 -0.0642 1.5017 0.089 Uiso 1 1 calc R U
H18C H 0.9941 -0.1060 1.3699 0.089 Uiso 1 1 calc R U
O2 O 0.3550(9) 0.1469(4) 0.9583(8) 0.0361(18) Uani 1 1 d . .
C31 C 0.3287(12) 0.1129(4) 0.3647(10) 0.0291(19) Uani 1 1 d . .
C32 C 0.1720(13) 0.0994(5) 0.2814(11) 0.038(2) Uani 1 1 d . .
H32 H 0.0958 0.1257 0.2880 0.046 Uiso 1 1 calc R U
C36 C 0.4405(14) 0.0741(6) 0.3483(11) 0.043(2) Uani 1 1 d . .
H36 H 0.5453 0.0832 0.4012 0.052 Uiso 1 1 calc R U
C24 C 0.4526(12) 0.2449(5) 0.3018(11) 0.036(2) Uani 1 1 d . .
H24 H 0.4064 0.2105 0.2404 0.043 Uiso 1 1 calc R U
C23 C 0.5112(13) 0.2993(5) 0.2602(12) 0.043(3) Uani 1 1 d . .
H23 H 0.5070 0.3004 0.1714 0.051 Uiso 1 1 calc R U
C3 C 0.4364(13) 0.1095(5) 0.9406(11) 0.026(2) Uani 1 1 d . .
C28 C -0.0529(11) 0.2518(5) 0.5192(11) 0.036(2) Uani 1 1 d . .
H28 H -0.1417 0.2678 0.5244 0.043 Uiso 1 1 calc R U
C29 C -0.0150(11) 0.2735(5) 0.4147(11) 0.035(2) Uani 1 1 d . .
H29 H -0.0795 0.3031 0.3486 0.043 Uiso 1 1 calc R U
B1 B 0.7179(12) -0.0905(5) 1.0942(10) 0.026(2) Uani 1 1 d . .
H1 H 0.7625 -0.1296 1.1508 0.032 Uiso 1 1 calc R U
C35 C 0.3993(17) 0.0231(6) 0.2561(14) 0.052(3) Uani 1 1 d . .
H35 H 0.4752 -0.0020 0.2457 0.062 Uiso 1 1 calc R U
C22 C 0.5751(12) 0.3513(5) 0.3487(13) 0.045(3) Uani 1 1 d . .
H22 H 0.6103 0.3879 0.3185 0.054 Uiso 1 1 calc R U
C33 C 0.1286(13) 0.0471(9) 0.1890(11) 0.052(3) Uani 1 1 d . .
H33 H 0.0241 0.0378 0.1351 0.062 Uiso 1 1 calc R U
C34 C 0.2431(18) 0.0092(6) 0.1783(13) 0.055(3) Uani 1 1 d . .
H34 H 0.2149 -0.0263 0.1178 0.066 Uiso 1 1 calc R U

loop_
_atom_site_aniso_label
_atom_site_aniso_U_11
_atom_site_aniso_U_22
_atom_site_aniso_U_33
_atom_site_aniso_U_23
_atom_site_aniso_U_13
_atom_site_aniso_U_12
W1 0.01809(14) 0.01306(14) 0.02050(15) 0.00142(19) 0.00874(11) -0.00051(18)
Se1 0.0321(5) 0.0286(5) 0.0524(7) 0.0008(5) 0.0204(5) -0.0120(4)
Cu1 0.0250(6) 0.0203(6) 0.0275(6) 0.0054(5) 0.0141(5) 0.0025(5)
C1 0.025(5) 0.039(5) 0.020(5) -0.010(4) 0.006(4) 0.007(4)
P1 0.0276(11) 0.0224(10) 0.0249(10) 0.0053(8) 0.0166(9) 0.0027(8)
N5 0.021(3) 0.027(5) 0.017(3) -0.002(3) 0.001(2) -0.001(3)
N1 0.023(4) 0.018(4) 0.026(4) -0.002(3) 0.016(3) -0.003(3)
N4 0.022(3) 0.015(3) 0.025(4) 0.004(3) 0.008(3) 0.001(3)
N2 0.031(4) 0.013(3) 0.025(3) 0.004(3) 0.017(3) -0.001(3)
C25 0.026(4) 0.021(4) 0.027(4) -0.004(3) 0.016(4) -0.001(3)
N6 0.033(4) 0.020(4) 0.021(4) 0.006(3) 0.004(3) 0.005(3)
C26 0.032(5) 0.042(5) 0.029(5) 0.004(4) 0.018(4) 0.005(4)
C30 0.035(5) 0.026(4) 0.037(5) 0.001(4) 0.020(4) 0.001(4)
C19 0.033(5) 0.026(4) 0.035(5) 0.011(4) 0.021(4) 0.010(4)
N3 0.023(4) 0.020(4) 0.024(4) 0.000(3) 0.012(3) 0.002(3)
C20 0.039(7) 0.036(5) 0.042(7) 0.007(5) 0.025(6) 0.000(5)
C21 0.045(6) 0.026(5) 0.072(8) 0.011(5) 0.033(6) 0.002(4)
C27 0.035(5) 0.051(6) 0.037(5) -0.008(4) 0.025(4) -0.001(4)
O1 0.036(4) 0.036(3) 0.022(3) 0.002(2) 0.004(3) -0.011(3)
C2 0.025(4) 0.023(5) 0.035(4) 0.011(4) 0.017(3) 0.002(4)
C16 0.040(4) 0.045(5) 0.027(4) 0.000(7) 0.012(3) -0.002(7)
C7 0.050(6) 0.019(4) 0.036(5) -0.003(4) 0.031(5) -0.004(4)
C15 0.028(5) 0.030(4) 0.033(5) -0.007(4) 0.013(4) -0.002(4)
C10 0.017(4) 0.023(4) 0.031(4) 0.003(3) 0.013(3) -0.001(3)
C6 0.041(6) 0.036(5) 0.039(5) -0.011(4) 0.030(5) -0.017(4)
C14 0.049(6) 0.020(5) 0.042(6) -0.011(4) 0.011(5) -0.010(4)
C12 0.022(4) 0.020(4) 0.039(5) 0.004(4) 0.015(4) 0.004(3)
C5 0.034(5) 0.025(4) 0.032(5) -0.005(4) 0.023(5) -0.008(4)
C11 0.027(4) 0.020(4) 0.045(5) -0.009(4) 0.024(4) -0.002(3)
C4 0.031(5) 0.052(6) 0.029(5) 0.001(4) 0.012(4) -0.011(4)
C17 0.043(6) 0.042(6) 0.023(5) 0.006(4) 0.006(4) 0.008(5)
C9 0.042(6) 0.037(5) 0.036(5) 0.006(4) 0.028(5) 0.006(4)
C13 0.041(6) 0.031(5) 0.062(7) 0.012(5) 0.023(5) 0.014(4)
C8 0.078(8) 0.023(5) 0.054(7) 0.010(4) 0.051(6) -0.003(5)
C18 0.078(9) 0.053(7) 0.028(6) 0.011(5) 0.007(6) 0.017(7)
O2 0.048(5) 0.030(4) 0.047(5) -0.002(3) 0.036(4) 0.007(3)
C31 0.042(5) 0.021(4) 0.032(5) 0.007(3) 0.023(4) 0.006(4)
C32 0.043(6) 0.041(6) 0.043(6) -0.010(4) 0.029(5) -0.001(4)
C36 0.047(6) 0.052(6) 0.035(6) 0.007(5) 0.023(5) 0.021(5)
C24 0.042(6) 0.031(5) 0.040(6) 0.014(4) 0.025(5) 0.011(4)
C23 0.045(6) 0.045(6) 0.049(6) 0.030(5) 0.031(5) 0.014(5)
C3 0.032(5) 0.022(5) 0.020(5) 0.005(4) 0.009(4) -0.008(4)
C28 0.025(5) 0.037(5) 0.046(6) -0.013(4) 0.015(4) 0.002(4)
C29 0.029(5) 0.028(5) 0.047(6) 0.004(4) 0.014(4) 0.007(4)
B1 0.032(5) 0.021(4) 0.023(5) 0.010(4) 0.009(4) 0.006(4)
C35 0.078(9) 0.042(6) 0.056(7) 0.005(5) 0.049(7) 0.025(5)
C22 0.042(6) 0.036(5) 0.076(8) 0.027(5) 0.042(6) 0.009(4)
C33 0.058(6) 0.058(6) 0.050(5) -0.018(8) 0.033(5) -0.013(8)
C34 0.093(11) 0.037(6) 0.053(7) -0.009(5) 0.050(8) 0.002(6)

loop_
_atom_type_symbol
_atom_type_description
_atom_type_scat_dispersion_real
_atom_type_scat_dispersion_imag
_atom_type_scat_source
C C 0.0181 0.0091 'International Tables Vol C Tables 4.2.6.8 and 6.1.1.4'
H H 0.0000 0.0000 'International Tables Vol C Tables 4.2.6.8 and 6.1.1.4'
B B 0.0090 0.0039 'International Tables Vol C Tables 4.2.6.8 and 6.1.1.4'
Cu Cu -1.9646 0.5888 'International Tables Vol C Tables 4.2.6.8 and 6.1.1.4'
N N 0.0311 0.0180 'International Tables Vol C Tables 4.2.6.8 and 6.1.1.4'
O O 0.0492 0.0322 'International Tables Vol C Tables 4.2.6.8 and 6.1.1.4'
P P 0.2955 0.4335 'International Tables Vol C Tables 4.2.6.8 and 6.1.1.4'
Se Se -0.7943 1.1372 'International Tables Vol C Tables 4.2.6.8 and 6.1.1.4'
W W -5.4734 5.5774 'International Tables Vol C Tables 4.2.6.8 and 6.1.1.4'

loop_
_geom_angle_atom_site_label_1
_geom_angle_atom_site_label_2
_geom_angle_atom_site_label_3
_geom_angle
C1 W1 C3 91.1(5)
C1 W1 C2 100.9(5)
C3 W1 C2 90.9(4)
C1 W1 N3 94.8(3)
C3 W1 N3 172.7(4)
C2 W1 N3 92.1(4)
C1 W1 N5 92.7(4)
C3 W1 N5 91.6(4)
C2 W1 N5 166.1(3)
N3 W1 N5 84.0(3)
C1 W1 N1 171.2(5)
C3 W1 N1 93.1(3)
C2 W1 N1 86.7(3)
N3 W1 N1 80.4(3)
N5 W1 N1 79.5(3)
C1 W1 Cu1 44.5(4)
C3 W1 Cu1 82.8(3)
C2 W1 Cu1 57.5(3)
N3 W1 Cu1 104.3(2)
N5 W1 Cu1 136.39(18)
N1 W1 Cu1 143.7(2)
C1 Se1 Cu1 48.8(4)
C1 Cu1 P1 170.0(4)
C1 Cu1 C2 88.7(5)
P1 Cu1 C2 100.5(2)
C1 Cu1 Se1 45.0(4)
P1 Cu1 Se1 126.52(8)
C2 Cu1 Se1 132.5(2)
C1 Cu1 W1 44.0(4)
P1 Cu1 W1 144.08(8)
C2 Cu1 W1 45.6(2)
Se1 Cu1 W1 88.98(5)
Se1 C1 W1 177.0(7)
Se1 C1 Cu1 86.2(6)
W1 C1 Cu1 91.5(5)
C31 P1 C25 106.4(4)
C31 P1 C19 106.6(4)
C25 P1 C19 103.8(4)
C31 P1 Cu1 112.1(3)
C25 P1 Cu1 110.6(3)
C19 P1 Cu1 116.6(3)
C15 N5 N6 107.4(7)
C15 N5 W1 131.8(6)
N6 N5 W1 120.8(5)
C5 N1 N2 106.4(7)
C5 N1 W1 133.2(7)
N2 N1 W1 120.3(5)
C12 N4 N3 109.7(7)
C12 N4 B1 130.1(7)
N3 N4 B1 120.0(7)
C7 N2 N1 110.0(7)
C7 N2 B1 130.5(7)
N1 N2 B1 119.6(6)
C26 C25 C30 119.2(8)
C26 C25 P1 118.9(7)
C30 C25 P1 121.9(7)
C17 N6 N5 109.0(8)
C17 N6 B1 129.9(8)
N5 N6 B1 121.0(7)
C25 C26 C27 120.3(9)
C25 C30 C29 120.4(9)
C20 C19 C24 118.6(9)
C20 C19 P1 119.6(8)
C24 C19 P1 121.8(8)
C10 N3 N4 107.1(8)
C10 N3 W1 131.5(7)
N4 N3 W1 121.4(6)
C21 C20 C19 121.5(11)
C22 C21 C20 120.1(11)
C28 C27 C26 119.5(9)
O1 C2 W1 167.0(8)
O1 C2 Cu1 116.1(6)
W1 C2 Cu1 76.9(3)
C17 C16 C15 106.1(9)
N2 C7 C6 108.7(8)
N2 C7 C8 123.1(10)
C6 C7 C8 128.3(9)
N5 C15 C16 109.9(10)
N5 C15 C14 122.7(9)
C16 C15 C14 127.4(10)
N3 C10 C11 109.1(8)
N3 C10 C9 124.2(8)
C11 C10 C9 126.7(8)
C7 C6 C5 106.4(8)
N4 C12 C11 108.2(7)
N4 C12 C13 123.7(9)
C11 C12 C13 128.1(9)
N1 C5 C6 108.6(9)
N1 C5 C4 122.2(9)
C6 C5 C4 129.2(9)
C12 C11 C10 105.9(8)
N6 C17 C16 107.6(8)
N6 C17 C18 123.2(10)
C16 C17 C18 129.2(10)
C36 C31 C32 118.2(9)
C36 C31 P1 119.0(8)
C32 C31 P1 122.7(7)
C33 C32 C31 121.0(10)
C35 C36 C31 121.5(11)
C23 C24 C19 118.9(10)
C22 C23 C24 121.0(10)
O2 C3 W1 178.0(10)
C27 C28 C29 120.8(9)
C28 C29 C30 119.8(9)
N4 B1 N6 110.5(7)
N4 B1 N2 108.0(7)
N6 B1 N2 108.6(7)
C36 C35 C34 119.2(10)
C21 C22 C23 119.9(9)
C34 C33 C32 118.9(11)
C33 C34 C35 121.3(11)

loop_
_geom_bond_atom_site_label_1
_geom_bond_atom_site_label_2
_geom_bond_distance
W1 C1 1.895(14)
W1 C3 1.995(11)
W1 C2 2.002(9)
W1 N3 2.231(9)
W1 N5 2.232(6)
W1 N1 2.265(8)
W1 Cu1 2.7273(12)
Se1 C1 1.798(14)
Se1 Cu1 2.5375(16)
Cu1 C1 1.913(12)
Cu1 P1 2.207(2)
Cu1 C2 2.361(10)
P1 C31 1.801(10)
P1 C25 1.817(9)
P1 C19 1.823(9)
N5 C15 1.316(12)
N5 N6 1.360(10)
N1 C5 1.366(13)
N1 N2 1.384(11)
N4 C12 1.344(11)
N4 N3 1.372(11)
N4 B1 1.526(12)
N2 C7 1.332(11)
N2 B1 1.547(12)
C25 C26 1.391(12)
C25 C30 1.392(13)
N6 C17 1.351(12)
N6 B1 1.531(13)
C26 C27 1.405(13)
C30 C29 1.394(14)
C19 C20 1.387(15)
C19 C24 1.399(13)
N3 C10 1.342(12)
C20 C21 1.373(16)
C21 C22 1.365(17)
C27 C28 1.376(15)
O1 C2 1.154(11)
C16 C17 1.367(19)
C16 C15 1.377(14)
C7 C6 1.381(15)
C7 C8 1.504(13)
C15 C14 1.500(13)
C10 C11 1.403(12)
C10 C9 1.494(12)
C6 C5 1.401(14)
C12 C11 1.376(13)
C12 C13 1.486(12)
C5 C4 1.471(15)
C17 C18 1.509(14)
O2 C3 1.159(13)
C31 C36 1.396(13)
C31 C32 1.397(15)
C32 C33 1.387(17)
C36 C35 1.368(17)
C24 C23 1.397(14)
C23 C22 1.376(18)
C28 C29 1.382(15)
C35 C34 1.39(2)
C33 C34 1.380(18)
